data_7014318
loop_
_publ_author_name
'Monfared, Hassan Hosseini'
'Vahedpour, Morteza'
'Yeganeh, Mahdi Mahdavi'
'Ghorbanloo, Massomeh'
'Mayer, Peter'
'Janiak, Christoph'

_publ_section_title
;
 Concentration dependent tautomerism in green
 [Cu(HL&#x00B9;)(L&#x00B2;)] and brown [Cu(L&#x00B9;)(HL&#x00B2;)] with
 H&#x2082;L&#x00B9; =
 (E)-N'-(2-hydroxy-3-methoxybenzylidene)benzoylhydrazone and HL&#x00B2;
 = pyridine-4-carboxylic (isonicotinic) acid.
;
_journal_issue 6
_journal_name_full 'Dalton transactions (Cambridge, England : 2003)'
_journal_page_first 1286
_journal_page_last 1294
_journal_paper_doi 10.1039/c0dt00371a
_journal_volume 40
_journal_year 2011
_chemical_formula_moiety 'C21 H17 Cu N3 O5'
_chemical_formula_sum 'C21 H17 Cu N3 O5'
_chemical_formula_weight 454.923
_space_group_IT_number 14
_symmetry_cell_setting monoclinic
_symmetry_Int_Tables_number 14
_symmetry_space_group_name_Hall '-P 2ybc'
_symmetry_space_group_name_H-M 'P 1 21/c 1'
_atom_sites_solution_hydrogens geom
_atom_sites_solution_primary direct
_atom_sites_solution_secondary difmap
_audit_block_code Cu_C15H12N2O3_C6H5NO2_mo188_monfared
_audit_creation_date
;
'Wed Jul 16 13:45:55 2008'
;
_audit_creation_method 'form98_non/compatible with shelxl97-2'
_audit_update_record 10-Feb-09
_cell_angle_alpha 90.00
_cell_angle_beta 94.195(5)
_cell_angle_gamma 90.00
_cell_formula_units_Z 4
_cell_length_a 4.7333(3)
_cell_length_b 16.0520(10)
_cell_length_c 24.2371(10)
_cell_measurement_reflns_used 2118
_cell_measurement_temperature 200(2)
_cell_measurement_theta_max 25.2466
_cell_measurement_theta_min 3.8043
_cell_volume 1836.58(18)
_computing_cell_refinement
;
CrysAlis RED, Oxford Diffraction Ltd.,
Version 1.171.32.5 (release 08-05-2007 CrysAlis171 .NET)
(compiled May 8 2007,13:10:02)
;
_computing_data_collection
;
CrysAlis CCD, Oxford Diffraction Ltd.,
Version 1.171.32.5 (release 08-05-2007 CrysAlis171 .NET)
(compiled May 8 2007,13:10:02)
;
_computing_data_reduction
;
CrysAlis RED, Oxford Diffraction Ltd.,
Version 1.171.32.5 (release 08-05-2007 CrysAlis171 .NET)
(compiled May 8 2007,13:10:02)
;
_computing_structure_refinement 'SHELXL-97 (G. M. Sheldrick. University of G\"ottingen, 97-2 version)'
_computing_structure_solution
;
A. Altomare, M. C. Burla, M. Camalli, G. L. Cascarano, C. Giacovazzo, A.
Guagliardi, A. G. G. Moliterni, G. Polidori, R. Spagna: SIR97: a new tool for
crystal structure determination and refinement; J. Appl. Crystallogr. 1999,
32, 115-119.
;
_diffrn_ambient_temperature 200(2)
_diffrn_detector_area_resol_mean 15.9809
_diffrn_measured_fraction_theta_full 0.961
_diffrn_measured_fraction_theta_max 0.961
_diffrn_measurement_details
;
1 omega -55.00 -16.00 1.0000 32.0000
omega____ theta____ kappa____ phi______ omega'___ theta'___ frames
- -14.3889 154.0000 -175.0000 0.0000 0.0000 39

2 omega 36.00 86.00 1.0000 32.0000
omega____ theta____ kappa____ phi______ omega'___ theta'___ frames
- 14.5452 45.0000 120.0000 0.0000 0.0000 50

3 omega 53.00 92.00 1.0000 32.0000
omega____ theta____ kappa____ phi______ omega'___ theta'___ frames
- 14.5452 -154.0000 -35.0000 0.0000 0.0000 39

4 omega -13.00 38.00 1.0000 32.0000
omega____ theta____ kappa____ phi______ omega'___ theta'___ frames
- 14.5452 45.0000 240.0000 0.0000 0.0000 51

5 omega -22.00 18.00 1.0000 32.0000
omega____ theta____ kappa____ phi______ omega'___ theta'___ frames
- 14.5452 -101.0000 0.0000 0.0000 0.0000 40

6 omega -6.00 40.00 1.0000 32.0000
omega____ theta____ kappa____ phi______ omega'___ theta'___ frames
- 14.5452 -45.0000 0.0000 0.0000 0.0000 46

;
_diffrn_measurement_device 'CCD camera on \k-goniostat'
_diffrn_measurement_device_type 'Oxford XCalibur'
_diffrn_measurement_method omega-scans
_diffrn_orient_matrix_UB_11 0.0399743915
_diffrn_orient_matrix_UB_12 -0.0424054062
_diffrn_orient_matrix_UB_13 -0.0020830196
_diffrn_orient_matrix_UB_21 -0.1048056778
_diffrn_orient_matrix_UB_22 -0.0113676346
_diffrn_orient_matrix_UB_23 0.0180627219
_diffrn_orient_matrix_UB_31 -0.0997207601
_diffrn_orient_matrix_UB_32 -0.0050755303
_diffrn_orient_matrix_UB_33 -0.0230339041
_diffrn_radiation_collimation '0.5 mm collimator'
_diffrn_radiation_monochromator graphite
_diffrn_radiation_source 'fine-focus sealed tube'
_diffrn_radiation_type MoK\a
_diffrn_radiation_wavelength 0.71073
_diffrn_reflns_av_R_equivalents 0.0525
_diffrn_reflns_av_sigmaI/netI 0.1180
_diffrn_reflns_limit_h_max 5
_diffrn_reflns_limit_h_min -4
_diffrn_reflns_limit_k_max 16
_diffrn_reflns_limit_k_min -18
_diffrn_reflns_limit_l_max 21
_diffrn_reflns_limit_l_min -28
_diffrn_reflns_number 7223
_diffrn_reflns_theta_full 24.00
_diffrn_reflns_theta_max 24.00
_diffrn_reflns_theta_min 3.90
_diffrn_source_current 40
_diffrn_source_power 2.00
_diffrn_source_type 'Spellman generator'
_diffrn_source_voltage 50
_exptl_absorpt_coefficient_mu 1.231
_exptl_absorpt_correction_T_max 0.9302
_exptl_absorpt_correction_T_min 0.7551
_exptl_absorpt_correction_type numerical
_exptl_absorpt_process_details
;
Crystal faces optimized with XShape, rev. 1.02, STOE (Darmstadt, Germany)
Absorption correction with XRed, rev 1.09, STOE (Darmstadt, Germany)
;
_exptl_crystal_colour brown
_exptl_crystal_density_diffrn 1.64529
_exptl_crystal_density_method 'not measured'
_exptl_crystal_description rod
_exptl_crystal_F_000 932
_exptl_crystal_size_max 0.15
_exptl_crystal_size_mid 0.07
_exptl_crystal_size_min 0.04
_refine_diff_density_max 0.694
_refine_diff_density_min -0.348
_refine_diff_density_rms 0.074
_refine_ls_extinction_method none
_refine_ls_goodness_of_fit_ref 0.871
_refine_ls_hydrogen_treatment mixed
_refine_ls_matrix_type full
_refine_ls_number_parameters 276
_refine_ls_number_reflns 2784
_refine_ls_number_restraints 0
_refine_ls_restrained_S_all 0.871
_refine_ls_R_factor_all 0.0943
_refine_ls_R_factor_gt 0.0404
_refine_ls_shift/su_max 0.000
_refine_ls_shift/su_mean 0.000
_refine_ls_structure_factor_coef Fsqd
_refine_ls_weighting_details 'calc w=1/[\s^2^(Fo^2^)+(0.0301P)^2^+0.0000P] where P=(Fo^2^+2Fc^2^)/3'
_refine_ls_weighting_scheme calc
_refine_ls_wR_factor_gt 0.0675
_refine_ls_wR_factor_ref 0.0773
_reflns_number_gt 1573
_reflns_number_total 2784
_reflns_threshold_expression >2sigma(I)
_cod_data_source_file C0DT00371A.TXT
_cod_data_source_block mo188
_cod_original_sg_symbol_H-M 'P 21/c'
_cod_database_code 7014318

loop_
_symmetry_equiv_pos_as_xyz
'x, y, z'
'-x, y+1/2, -z+1/2'
'-x, -y, -z'
'x, -y-1/2, z-1/2'

loop_
_atom_site_label
_atom_site_type_symbol
_atom_site_fract_x
_atom_site_fract_y
_atom_site_fract_z
_atom_site_U_iso_or_equiv
_atom_site_adp_type
_atom_site_occupancy
_atom_site_symmetry_multiplicity
_atom_site_calc_flag
_atom_site_refinement_flags
_atom_site_disorder_assembly
_atom_site_disorder_group
Cu Cu 0.94731(12) 0.21511(3) 0.191832(18) 0.02947(19) Uani 1 1 d . . .
O1 O 1.1962(6) 0.30562(16) 0.17718(9) 0.0332(8) Uani 1 1 d . . .
O2 O 0.6632(6) 0.13579(16) 0.19968(9) 0.0323(8) Uani 1 1 d . . .
O3 O 0.2920(7) 0.02829(17) 0.23069(10) 0.0390(8) Uani 1 1 d . . .
O4 O 1.3626(8) 0.3067(2) 0.46663(11) 0.0689(13) Uani 1 1 d . . .
O5 O 1.0213(6) 0.21632(19) 0.47972(11) 0.0387(9) Uani 1 1 d . . .
H1 H 1.064(10) 0.231(3) 0.519(2) 0.097(19) Uiso 1 1 d . . .
N1 N 1.0995(7) 0.2637(2) 0.08717(12) 0.0253(9) Uani 1 1 d . . .
N2 N 0.9257(7) 0.2070(2) 0.11286(11) 0.0243(8) Uani 1 1 d . . .
N3 N 1.0207(7) 0.2267(2) 0.27406(12) 0.0251(9) Uani 1 1 d . . .
C1 C 1.2272(9) 0.3132(3) 0.12398(16) 0.0258(11) Uani 1 1 d . . .
C2 C 1.4077(9) 0.3806(3) 0.10584(14) 0.0228(11) Uani 1 1 d . . .
C3 C 1.4398(9) 0.4528(3) 0.13771(15) 0.0342(12) Uani 1 1 d . . .
H3 H 1.3473 0.4571 0.1711 0.041 Uiso 1 1 calc R . .
C4 C 1.6046(10) 0.5183(3) 0.12133(16) 0.0350(12) Uani 1 1 d . . .
H4 H 1.6257 0.5670 0.1435 0.042 Uiso 1 1 calc R . .
C5 C 1.7379(10) 0.5128(3) 0.07279(16) 0.0391(13) Uani 1 1 d . . .
H5 H 1.8484 0.5580 0.0610 0.047 Uiso 1 1 calc R . .
C6 C 1.7096(9) 0.4406(3) 0.04115(16) 0.0348(13) Uani 1 1 d . . .
H6 H 1.8051 0.4360 0.0081 0.042 Uiso 1 1 calc R . .
C7 C 1.5449(9) 0.3761(3) 0.05728(14) 0.0277(11) Uani 1 1 d . . .
H7 H 1.5244 0.3277 0.0349 0.033 Uiso 1 1 calc R . .
C8 C 0.7640(9) 0.1584(2) 0.08212(15) 0.0249(11) Uani 1 1 d . . .
H8 H 0.7750 0.1616 0.0432 0.030 Uiso 1 1 calc R . .
C9 C 0.5711(9) 0.1006(2) 0.10258(15) 0.0210(10) Uani 1 1 d . . .
C10 C 0.5282(9) 0.0923(3) 0.15958(16) 0.0251(11) Uani 1 1 d . . .
C11 C 0.3262(9) 0.0321(3) 0.17475(16) 0.0276(11) Uani 1 1 d . . .
C12 C 0.1820(10) -0.0157(3) 0.13573(16) 0.0331(13) Uani 1 1 d . . .
H12 H 0.0500 -0.0556 0.1470 0.040 Uiso 1 1 calc R . .
C13 C 0.2235(10) -0.0073(3) 0.07958(16) 0.0351(13) Uani 1 1 d . . .
H13 H 0.1233 -0.0416 0.0529 0.042 Uiso 1 1 calc R . .
C14 C 0.4098(10) 0.0509(2) 0.06395(15) 0.0289(12) Uani 1 1 d . . .
H14 H 0.4325 0.0584 0.0256 0.035 Uiso 1 1 calc R . .
C15 C 0.0900(10) -0.0301(3) 0.24730(15) 0.0473(15) Uani 1 1 d . . .
H15A H -0.0937 -0.0192 0.2273 0.071 Uiso 1 1 calc R . .
H15B H 0.0716 -0.0248 0.2872 0.071 Uiso 1 1 calc R . .
H15C H 0.1525 -0.0866 0.2389 0.071 Uiso 1 1 calc R . .
C16 C 1.2188(9) 0.2795(3) 0.29552(14) 0.0282(11) Uani 1 1 d . . .
H16 H 1.3282 0.3096 0.2709 0.034 Uiso 1 1 calc R . .
C17 C 1.2716(9) 0.2922(3) 0.35185(14) 0.0287(11) Uani 1 1 d . . .
H17 H 1.4120 0.3307 0.3655 0.034 Uiso 1 1 calc R . .
C18 C 1.1164(10) 0.2478(2) 0.38751(14) 0.0243(11) Uani 1 1 d . . .
C19 C 0.9111(9) 0.1939(3) 0.36609(15) 0.0299(12) Uani 1 1 d . . .
H19 H 0.7976 0.1636 0.3899 0.036 Uiso 1 1 calc R . .
C20 C 0.8727(9) 0.1844(2) 0.30936(15) 0.0295(12) Uani 1 1 d . . .
H20 H 0.7340 0.1459 0.2949 0.035 Uiso 1 1 calc R . .
C21 C 1.1750(11) 0.2607(3) 0.44970(17) 0.0347(13) Uani 1 1 d . . .

loop_
_atom_site_aniso_label
_atom_site_aniso_U_11
_atom_site_aniso_U_22
_atom_site_aniso_U_33
_atom_site_aniso_U_23
_atom_site_aniso_U_13
_atom_site_aniso_U_12
Cu 0.0360(4) 0.0384(4) 0.0143(3) 0.0019(3) 0.0035(2) -0.0042(4)
O1 0.038(2) 0.052(2) 0.0102(14) -0.0030(13) 0.0041(13) -0.0096(17)
O2 0.043(2) 0.0375(19) 0.0159(15) 0.0028(14) -0.0005(14) -0.0124(17)
O3 0.041(2) 0.051(2) 0.0255(16) 0.0046(14) 0.0048(15) -0.0171(19)
O4 0.104(4) 0.078(3) 0.0232(18) 0.0036(17) -0.0068(19) -0.049(3)
O5 0.047(2) 0.056(2) 0.0138(16) -0.0022(16) 0.0060(15) -0.008(2)
N1 0.028(2) 0.032(2) 0.0165(18) -0.0008(16) 0.0058(16) -0.0044(19)
N2 0.028(2) 0.030(2) 0.0159(17) 0.0015(18) 0.0066(16) 0.002(2)
N3 0.026(2) 0.028(2) 0.0209(19) 0.0043(17) 0.0050(17) 0.002(2)
C1 0.024(3) 0.034(3) 0.019(2) 0.004(2) 0.003(2) 0.003(2)
C2 0.020(3) 0.035(3) 0.013(2) 0.003(2) 0.0005(19) 0.002(2)
C3 0.025(3) 0.056(3) 0.023(2) -0.003(2) 0.006(2) -0.002(3)
C4 0.036(4) 0.034(3) 0.035(3) -0.004(2) 0.007(2) -0.006(3)
C5 0.035(4) 0.048(3) 0.035(3) 0.007(3) 0.004(2) -0.005(3)
C6 0.035(4) 0.051(3) 0.019(2) 0.002(2) 0.010(2) -0.003(3)
C7 0.032(3) 0.035(3) 0.017(2) 0.000(2) 0.003(2) 0.000(3)
C8 0.034(3) 0.025(3) 0.016(2) 0.001(2) 0.005(2) 0.002(2)
C9 0.022(3) 0.021(2) 0.020(2) 0.002(2) 0.001(2) 0.000(2)
C10 0.018(3) 0.030(3) 0.027(2) -0.002(2) -0.001(2) 0.002(2)
C11 0.022(3) 0.041(3) 0.020(2) 0.005(2) 0.003(2) -0.004(3)
C12 0.040(4) 0.029(3) 0.030(3) 0.004(2) 0.000(2) -0.008(2)
C13 0.043(4) 0.030(3) 0.032(3) -0.010(2) -0.004(2) -0.008(3)
C14 0.043(4) 0.024(3) 0.018(2) -0.004(2) -0.004(2) -0.001(3)
C15 0.045(4) 0.065(4) 0.033(3) 0.008(2) 0.013(3) -0.027(3)
C16 0.034(3) 0.032(3) 0.019(2) 0.008(2) 0.007(2) 0.000(3)
C17 0.036(3) 0.028(3) 0.022(2) 0.001(2) -0.002(2) -0.006(3)
C18 0.037(3) 0.022(3) 0.014(2) -0.0006(19) 0.004(2) 0.008(2)
C19 0.035(3) 0.040(3) 0.016(2) 0.007(2) 0.006(2) -0.005(3)
C20 0.032(3) 0.032(3) 0.024(2) 0.001(2) -0.001(2) -0.002(2)
C21 0.036(4) 0.044(3) 0.023(3) 0.001(2) -0.006(2) 0.003(3)

loop_
_atom_type_symbol
_atom_type_description
_atom_type_scat_dispersion_real
_atom_type_scat_dispersion_imag
_atom_type_scat_source
C C 0.0033 0.0016 'International Tables Vol C Tables 4.2.6.8 and 6.1.1.4'
H H 0.0000 0.0000 'International Tables Vol C Tables 4.2.6.8 and 6.1.1.4'
N N 0.0061 0.0033 'International Tables Vol C Tables 4.2.6.8 and 6.1.1.4'
O O 0.0106 0.0060 'International Tables Vol C Tables 4.2.6.8 and 6.1.1.4'
Cu Cu 0.3201 1.2651 'International Tables Vol C Tables 4.2.6.8 and 6.1.1.4'

loop_
_exptl_crystal_face_index_h
_exptl_crystal_face_index_k
_exptl_crystal_face_index_l
_exptl_crystal_face_perp_dist
-1 14 -2 0.0490
-1 -28 -11 0.0250
0 -5 -14 0.0300
1 18 30 0.1583
9 -11 0 0.0753
-30 -17 -14 0.0898
0 4 -29 0.0462
9 15 17 0.0741
-9 -3 -19 0.0776
5 -14 -1 0.0621
-20 15 -1 0.0806

loop_
_geom_angle_atom_site_label_1
_geom_angle_atom_site_label_2
_geom_angle_atom_site_label_3
_geom_angle
_geom_angle_site_symmetry_1
_geom_angle_site_symmetry_3
_geom_angle_publ_flag
O2 Cu N2 93.96(13) . . ?
O2 Cu O1 171.40(11) . . ?
N2 Cu O1 81.67(13) . . ?
O2 Cu N3 92.04(13) . . ?
N2 Cu N3 172.95(16) . . ?
O1 Cu N3 92.84(12) . . ?
C1 O1 Cu 111.5(2) . . ?
C10 O2 Cu 126.6(2) . . ?
C11 O3 C15 116.0(3) . . ?
C21 O5 H1 109(3) . . ?
C1 N1 N2 110.4(3) . . ?
C8 N2 N1 118.6(3) . . ?
C8 N2 Cu 127.2(3) . . ?
N1 N2 Cu 114.2(2) . . ?
C20 N3 C16 117.3(3) . . ?
C20 N3 Cu 122.0(3) . . ?
C16 N3 Cu 120.6(3) . . ?
N1 C1 O1 122.2(4) . . ?
N1 C1 C2 119.6(3) . . ?
O1 C1 C2 118.2(4) . . ?
C7 C2 C3 118.3(4) . . ?
C7 C2 C1 122.4(4) . . ?
C3 C2 C1 119.3(4) . . ?
C4 C3 C2 120.9(4) . . ?
C4 C3 H3 119.6 . . ?
C2 C3 H3 119.6 . . ?
C5 C4 C3 119.9(4) . . ?
C5 C4 H4 120.0 . . ?
C3 C4 H4 120.0 . . ?
C4 C5 C6 119.5(4) . . ?
C4 C5 H5 120.2 . . ?
C6 C5 H5 120.2 . . ?
C7 C6 C5 120.4(4) . . ?
C7 C6 H6 119.8 . . ?
C5 C6 H6 119.8 . . ?
C6 C7 C2 121.0(4) . . ?
C6 C7 H7 119.5 . . ?
C2 C7 H7 119.5 . . ?
N2 C8 C9 124.3(4) . . ?
N2 C8 H8 117.8 . . ?
C9 C8 H8 117.8 . . ?
C14 C9 C8 118.0(4) . . ?
C14 C9 C10 118.9(4) . . ?
C8 C9 C10 123.0(4) . . ?
O2 C10 C9 124.8(4) . . ?
O2 C10 C11 117.7(3) . . ?
C9 C10 C11 117.5(4) . . ?
C12 C11 O3 124.7(4) . . ?
C12 C11 C10 120.9(4) . . ?
O3 C11 C10 114.4(4) . . ?
C11 C12 C13 121.6(4) . . ?
C11 C12 H12 119.2 . . ?
C13 C12 H12 119.2 . . ?
C14 C13 C12 118.6(4) . . ?
C14 C13 H13 120.7 . . ?
C12 C13 H13 120.7 . . ?
C13 C14 C9 122.3(4) . . ?
C13 C14 H14 118.8 . . ?
C9 C14 H14 118.8 . . ?
O3 C15 H15A 109.5 . . ?
O3 C15 H15B 109.5 . . ?
H15A C15 H15B 109.5 . . ?
O3 C15 H15C 109.5 . . ?
H15A C15 H15C 109.5 . . ?
H15B C15 H15C 109.5 . . ?
N3 C16 C17 123.1(4) . . ?
N3 C16 H16 118.4 . . ?
C17 C16 H16 118.4 . . ?
C18 C17 C16 118.5(4) . . ?
C18 C17 H17 120.7 . . ?
C16 C17 H17 120.7 . . ?
C17 C18 C19 119.0(4) . . ?
C17 C18 C21 118.9(4) . . ?
C19 C18 C21 122.1(4) . . ?
C18 C19 C20 118.9(4) . . ?
C18 C19 H19 120.6 . . ?
C20 C19 H19 120.6 . . ?
N3 C20 C19 123.1(4) . . ?
N3 C20 H20 118.4 . . ?
C19 C20 H20 118.4 . . ?
O4 C21 O5 125.6(4) . . ?
O4 C21 C18 119.7(5) . . ?
O5 C21 C18 114.5(4) . . ?

loop_
_geom_bond_atom_site_label_1
_geom_bond_atom_site_label_2
_geom_bond_distance
_geom_bond_site_symmetry_2
_geom_bond_publ_flag
Cu O2 1.871(3) . ?
Cu N2 1.914(3) . ?
Cu O1 1.920(3) . ?
Cu N3 2.006(3) . ?
O1 C1 1.314(4) . ?
O2 C10 1.323(4) . ?
O3 C11 1.379(4) . ?
O3 C15 1.418(5) . ?
O4 C21 1.204(5) . ?
O5 C21 1.282(5) . ?
O5 H1 0.98(5) . ?
N1 C1 1.310(4) . ?
N1 N2 1.402(4) . ?
N2 C8 1.291(4) . ?
N3 C20 1.331(5) . ?
N3 C16 1.340(5) . ?
C1 C2 1.466(5) . ?
C2 C7 1.387(5) . ?
C2 C3 1.395(5) . ?
C3 C4 1.385(6) . ?
C3 H3 0.9500 . ?
C4 C5 1.378(5) . ?
C4 H4 0.9500 . ?
C5 C6 1.391(5) . ?
C5 H5 0.9500 . ?
C6 C7 1.370(5) . ?
C6 H6 0.9500 . ?
C7 H7 0.9500 . ?
C8 C9 1.416(5) . ?
C8 H8 0.9500 . ?
C9 C14 1.412(5) . ?
C9 C10 1.417(5) . ?
C10 C11 1.426(5) . ?
C11 C12 1.361(5) . ?
C12 C13 1.395(5) . ?
C12 H12 0.9500 . ?
C13 C14 1.357(5) . ?
C13 H13 0.9500 . ?
C14 H14 0.9500 . ?
C15 H15A 0.9800 . ?
C15 H15B 0.9800 . ?
C15 H15C 0.9800 . ?
C16 C17 1.385(5) . ?
C16 H16 0.9500 . ?
C17 C18 1.374(5) . ?
C17 H17 0.9500 . ?
C18 C19 1.374(5) . ?
C18 C21 1.527(5) . ?
C19 C20 1.382(5) . ?
C19 H19 0.9500 . ?
C20 H20 0.9500 . ?

loop_
_geom_contact_atom_site_label_1
_geom_contact_atom_site_label_2
_geom_contact_distance
_geom_contact_site_symmetry_1
_geom_contact_site_symmetry_2
_geom_contact_publ_flag
? ? ? ? ? ?

loop_
_geom_hbond_atom_site_label_D
_geom_hbond_atom_site_label_H
_geom_hbond_atom_site_label_A
_geom_hbond_distance_DH
_geom_hbond_distance_HA
_geom_hbond_distance_DA
_geom_hbond_angle_DHA
_geom_hbond_site_symmetry_A
_geom_hbond_publ_flag
O5 H1 N1 0.98(5) 1.66(5) 2.623(4) 168(4) 4_566 ?
O5 H1 N2 0.98(5) 2.62(5) 3.514(4) 152(4) 4_566 ?

loop_
_geom_torsion_atom_site_label_1
_geom_torsion_atom_site_label_2
_geom_torsion_atom_site_label_3
_geom_torsion_atom_site_label_4
_geom_torsion
_geom_torsion_site_symmetry_1
_geom_torsion_site_symmetry_2
_geom_torsion_site_symmetry_3
_geom_torsion_site_symmetry_4
_geom_torsion_publ_flag
N2 Cu O1 C1 -1.6(3) . . . . ?
N3 Cu O1 C1 173.9(3) . . . . ?
N2 Cu O2 C10 2.9(3) . . . . ?
N3 Cu O2 C10 -173.4(3) . . . . ?
C1 N1 N2 C8 173.8(3) . . . . ?
C1 N1 N2 Cu -3.6(4) . . . . ?
O2 Cu N2 C8 -1.6(3) . . . . ?
O1 Cu N2 C8 -174.2(3) . . . . ?
O2 Cu N2 N1 175.5(3) . . . . ?
O1 Cu N2 N1 2.9(3) . . . . ?
O2 Cu N3 C20 -1.4(3) . . . . ?
O1 Cu N3 C20 171.5(3) . . . . ?
O2 Cu N3 C16 -179.8(3) . . . . ?
O1 Cu N3 C16 -6.9(3) . . . . ?
N2 N1 C1 O1 2.4(5) . . . . ?
N2 N1 C1 C2 -176.6(3) . . . . ?
Cu O1 C1 N1 0.0(5) . . . . ?
Cu O1 C1 C2 179.0(3) . . . . ?
N1 C1 C2 C7 -27.2(6) . . . . ?
O1 C1 C2 C7 153.8(4) . . . . ?
N1 C1 C2 C3 151.5(4) . . . . ?
O1 C1 C2 C3 -27.5(6) . . . . ?
C7 C2 C3 C4 -0.1(6) . . . . ?
C1 C2 C3 C4 -178.8(4) . . . . ?
C2 C3 C4 C5 0.4(7) . . . . ?
C3 C4 C5 C6 -1.2(7) . . . . ?
C4 C5 C6 C7 1.6(6) . . . . ?
C5 C6 C7 C2 -1.3(7) . . . . ?
C3 C2 C7 C6 0.5(6) . . . . ?
C1 C2 C7 C6 179.2(4) . . . . ?
N1 N2 C8 C9 -177.6(4) . . . . ?
Cu N2 C8 C9 -0.6(6) . . . . ?
N2 C8 C9 C14 -179.4(4) . . . . ?
N2 C8 C9 C10 2.4(6) . . . . ?
Cu O2 C10 C9 -2.1(5) . . . . ?
Cu O2 C10 C11 177.3(3) . . . . ?
C14 C9 C10 O2 -179.2(4) . . . . ?
C8 C9 C10 O2 -0.9(6) . . . . ?
C14 C9 C10 C11 1.3(6) . . . . ?
C8 C9 C10 C11 179.6(4) . . . . ?
C15 O3 C11 C12 -0.1(6) . . . . ?
C15 O3 C11 C10 179.2(4) . . . . ?
O2 C10 C11 C12 -179.2(4) . . . . ?
C9 C10 C11 C12 0.3(6) . . . . ?
O2 C10 C11 O3 1.5(6) . . . . ?
C9 C10 C11 O3 -179.0(3) . . . . ?
O3 C11 C12 C13 178.7(4) . . . . ?
C10 C11 C12 C13 -0.6(7) . . . . ?
C11 C12 C13 C14 -0.9(7) . . . . ?
C12 C13 C14 C9 2.7(7) . . . . ?
C8 C9 C14 C13 178.8(4) . . . . ?
C10 C9 C14 C13 -2.9(6) . . . . ?
C20 N3 C16 C17 -0.8(6) . . . . ?
Cu N3 C16 C17 177.6(3) . . . . ?
N3 C16 C17 C18 0.9(6) . . . . ?
C16 C17 C18 C19 -1.3(6) . . . . ?
C16 C17 C18 C21 179.4(4) . . . . ?
C17 C18 C19 C20 1.7(6) . . . . ?
C21 C18 C19 C20 -179.1(4) . . . . ?
C16 N3 C20 C19 1.2(6) . . . . ?
Cu N3 C20 C19 -177.2(3) . . . . ?
C18 C19 C20 N3 -1.7(6) . . . . ?
C17 C18 C21 O4 -2.9(7) . . . . ?
C19 C18 C21 O4 177.8(4) . . . . ?
C17 C18 C21 O5 -179.6(4) . . . . ?
C19 C18 C21 O5 1.1(6) . . . . ?

loop_
_reflns_scale_group_code
_reflns_scale_meas_F
? ?
